data_7013372
loop_
_publ_author_name
'Elena Barreiro'
'Jos\'e S. Casas'
'Mar\'ia D. Couce'
'Agust\'in S\'anchez'
'Jos\'e Sordo'
'Jos\'e M. Varela'
'Ezequiel M. V\'azquez-L\'opez'

_publ_section_title
;
 Au--O Interactions and others in triphenylphosphinegold(I)
 sulfanylpropenoates with diverse structures
;
_journal_issue 24
_journal_name_full 'Dalton Trans.'
_journal_page_first 4754
_journal_page_last 4761
_journal_paper_doi 10.1039/b307192h
_journal_year 2003
_chemical_formula_sum 'C25 H20 Au O3 P S'
_chemical_formula_weight 628.41
_chemical_name_common
;mu-3-(2-furyl)-2-sulfanylpropenoate-kappaS)-
triphenylphosphine-kappaP-gold(i)
;
_chemical_name_systematic
;
mu-3-(2-furyl)-2-sulfanylpropenoate-kappaS}-triphenylphosphine-
kappaP-gold(I)
;
_space_group_IT_number 14
_symmetry_cell_setting monoclinic
_symmetry_space_group_name_Hall '-P 2yn'
_symmetry_space_group_name_H-M 'P 1 21/n 1'
_atom_sites_solution_hydrogens geom
_atom_sites_solution_primary direct
_atom_sites_solution_secondary difmap
_audit_creation_method SHELXL-97
_cell_angle_alpha 90.00
_cell_angle_beta 91.373(3)
_cell_angle_gamma 90.00
_cell_formula_units_Z 8
_cell_length_a 11.2143(16)
_cell_length_b 27.397(4)
_cell_length_c 15.353(2)
_cell_measurement_temperature 293(2)
_cell_volume 4715.7(11)
_computing_cell_refinement 'Bruker SMART'
_computing_data_collection 'Bruker SMART'
_computing_data_reduction 'Bruker SHELXTL'
_computing_molecular_graphics 'Bruker SHELXTL'
_computing_publication_material 'Bruker SHELXTL'
_computing_structure_refinement 'SHELXL-97 (Sheldrick, 1997)'
_computing_structure_solution 'SHELXS-97 (Sheldrick, 1990)'
_diffrn_ambient_temperature 293(2)
_diffrn_measured_fraction_theta_full 0.883
_diffrn_measured_fraction_theta_max 0.883
_diffrn_measurement_device_type 'CCD area detector'
_diffrn_measurement_method 'phi and omega scans'
_diffrn_radiation_monochromator graphite
_diffrn_radiation_source 'fine-focus sealed tube'
_diffrn_radiation_type MoK\a
_diffrn_radiation_wavelength 0.71073
_diffrn_reflns_av_R_equivalents 0.0944
_diffrn_reflns_av_sigmaI/netI 0.3150
_diffrn_reflns_limit_h_max 14
_diffrn_reflns_limit_h_min -13
_diffrn_reflns_limit_k_max 36
_diffrn_reflns_limit_k_min -33
_diffrn_reflns_limit_l_max 20
_diffrn_reflns_limit_l_min -19
_diffrn_reflns_number 24394
_diffrn_reflns_theta_full 28.02
_diffrn_reflns_theta_max 28.02
_diffrn_reflns_theta_min 1.49
_exptl_absorpt_coefficient_mu 6.419
_exptl_absorpt_correction_T_max 1.000000
_exptl_absorpt_correction_T_min 0.745207
_exptl_absorpt_correction_type multi-scan
_exptl_crystal_colour colourless
_exptl_crystal_density_diffrn 1.770
_exptl_crystal_density_method 'not measured'
_exptl_crystal_description prism
_exptl_crystal_F_000 2432
_exptl_crystal_size_max .18
_exptl_crystal_size_mid .10
_exptl_crystal_size_min .09
_refine_diff_density_max 1.490
_refine_diff_density_min -0.895
_refine_diff_density_rms 0.113
_refine_ls_extinction_method none
_refine_ls_goodness_of_fit_ref 0.791
_refine_ls_hydrogen_treatment mixed
_refine_ls_matrix_type full
_refine_ls_number_parameters 561
_refine_ls_number_reflns 10287
_refine_ls_number_restraints 0
_refine_ls_restrained_S_all 0.791
_refine_ls_R_factor_all 0.2698
_refine_ls_R_factor_gt 0.0566
_refine_ls_shift/su_max 0.001
_refine_ls_shift/su_mean 0.000
_refine_ls_structure_factor_coef Fsqd
_refine_ls_weighting_details 'w=1/[\s^2^(Fo^2^)+(0.0189P)^2^+0.0000P] where P=(Fo^2^+2Fc^2^)/3'
_refine_ls_weighting_scheme calc
_refine_ls_wR_factor_gt 0.0743
_refine_ls_wR_factor_ref 0.1083
_reflns_number_gt 3190
_reflns_number_total 10287
_reflns_threshold_expression >2sigma(I)
_cod_data_source_file b307192h.txt
_cod_data_source_block 1
_cod_depositor_comments
;
The following automatic conversions were performed:
'_symmetry_cell_setting' value 'Monoclinic' changed to 'monoclinic'
according to '/home/saulius/struct/CIF-dictionaries/cif_core.dic'
dictionary named 'cif_core.dic' version 2.4.1 from 2010-06-29.

Automatic conversion script
Id: cif_fix_enum 1527 2010-12-29 10:47:43Z saulius 

The following automatic conversions were performed:

'_refine_ls_weighting_scheme' value 'calc
w=1/[\s^2^(Fo^2^)+(0.0189P)^2^+0.0000P] where P=(Fo^2^+2Fc^2^)/3' was
changed to 'calc'. New tag '_refine_ls_weighting_details' was
created. The value of the new tag was set to
'w=1/[\s^2^(Fo^2^)+(0.0189P)^2^+0.0000P] where P=(Fo^2^+2Fc^2^)/3'.

Automatic conversion script
Id: cif_fix_values 3143 2015-03-26 13:38:13Z robertas 
;
_cod_original_cell_volume 4715.6(12)
_cod_original_sg_symbol_H-M P2(1)/n
_cod_database_code 7013372

loop_
_symmetry_equiv_pos_as_xyz
'x, y, z'
'-x+1/2, y+1/2, -z+1/2'
'-x, -y, -z'
'x-1/2, -y-1/2, z-1/2'

loop_
_atom_site_label
_atom_site_type_symbol
_atom_site_fract_x
_atom_site_fract_y
_atom_site_fract_z
_atom_site_U_iso_or_equiv
_atom_site_adp_type
_atom_site_occupancy
_atom_site_calc_flag
_atom_site_refinement_flags
_atom_site_disorder_assembly
_atom_site_disorder_group
Au1 Au 0.67635(5) 0.62395(2) 0.87221(4) 0.0583(2) Uani 1 d . . .
S1 S 0.5077(3) 0.60372(13) 0.9467(3) 0.0713(12) Uani 1 d . . .
O11 O 0.5795(10) 0.7095(4) 0.9727(7) 0.096(4) Uani 1 d . . .
H11 H 0.6118 0.7365 0.9820 0.03(4) Uiso 1 d . . .
O12 O 0.5965(10) 0.7082(4) 1.1139(7) 0.087(4) Uani 1 d . . .
C11 C 0.5704(13) 0.6869(5) 1.0444(11) 0.054(4) Uani 1 d . . .
C12 C 0.5157(10) 0.6389(5) 1.0408(8) 0.042(3) Uani 1 d . . .
C13 C 0.4638(10) 0.6256(5) 1.1157(8) 0.056(4) Uani 1 d . . .
H13 H 0.4758 0.6466 1.1627 0.067 Uiso 1 calc R . .
C14 C 0.3941(13) 0.5841(5) 1.1313(10) 0.052(4) Uani 1 d . . .
C15 C 0.3625(12) 0.5421(5) 1.0898(9) 0.055(4) Uani 1 d . . .
H15 H 0.3859 0.5330 1.0344 0.066 Uiso 1 calc R . .
C16 C 0.2893(15) 0.5147(5) 1.1437(13) 0.080(6) Uani 1 d . . .
H16 H 0.2523 0.4851 1.1308 0.096 Uiso 1 calc R . .
C17 C 0.2841(16) 0.5398(7) 1.2165(13) 0.093(6) Uani 1 d . . .
H17 H 0.2428 0.5292 1.2648 0.111 Uiso 1 calc R . .
O13 O 0.3445(9) 0.5824(4) 1.2144(7) 0.078(3) Uani 1 d . . .
P1 P 0.8369(3) 0.64202(12) 0.7927(2) 0.0533(11) Uani 1 d . . .
C111 C 0.8622(15) 0.5968(5) 0.7112(9) 0.060(4) Uani 1 d . . .
C112 C 0.7673(15) 0.5726(5) 0.6715(10) 0.069(5) Uani 1 d . . .
H112 H 0.6898 0.5805 0.6867 0.083 Uiso 1 calc R . .
C113 C 0.7860(18) 0.5371(5) 0.6096(10) 0.080(6) Uani 1 d . . .
H113 H 0.7208 0.5204 0.5859 0.096 Uiso 1 calc R . .
C114 C 0.894(2) 0.5262(6) 0.5830(12) 0.098(7) Uani 1 d . . .
H114 H 0.9040 0.5025 0.5405 0.118 Uiso 1 calc R . .
C115 C 0.9909(17) 0.5494(6) 0.6171(13) 0.103(7) Uani 1 d . . .
H115 H 1.0672 0.5419 0.5985 0.124 Uiso 1 calc R . .
C116 C 0.9732(15) 0.5849(6) 0.6813(11) 0.103(7) Uani 1 d . . .
H116 H 1.0394 0.6011 0.7048 0.124 Uiso 1 calc R . .
C121 C 0.8161(12) 0.6982(5) 0.7375(11) 0.061(4) Uani 1 d . . .
C122 C 0.8193(13) 0.7036(6) 0.6494(13) 0.081(5) Uani 1 d . . .
H122 H 0.8400 0.6769 0.6156 0.097 Uiso 1 calc R . .
C123 C 0.7924(17) 0.7480(9) 0.6078(13) 0.105(7) Uani 1 d . . .
H123 H 0.7934 0.7513 0.5475 0.126 Uiso 1 calc R . .
C124 C 0.7647(16) 0.7860(7) 0.6609(18) 0.104(8) Uani 1 d . . .
H124 H 0.7471 0.8159 0.6350 0.125 Uiso 1 calc R . .
C125 C 0.7611(14) 0.7832(7) 0.7484(14) 0.088(7) Uani 1 d . . .
H125 H 0.7417 0.8101 0.7822 0.105 Uiso 1 calc R . .
C126 C 0.7877(12) 0.7379(6) 0.7859(11) 0.068(5) Uani 1 d . . .
H126 H 0.7860 0.7348 0.8462 0.082 Uiso 1 calc R . .
C131 C 0.9766(13) 0.6462(5) 0.8532(9) 0.054(4) Uani 1 d . . .
C132 C 1.0676(17) 0.6760(6) 0.8254(11) 0.084(5) Uani 1 d . . .
H132 H 1.0555 0.6967 0.7781 0.100 Uiso 1 calc R . .
C133 C 1.1768(17) 0.6746(8) 0.8692(15) 0.112(8) Uani 1 d . . .
H133 H 1.2411 0.6922 0.8486 0.135 Uiso 1 calc R . .
C134 C 1.1891(18) 0.6471(8) 0.9424(14) 0.106(8) Uani 1 d . . .
H134 H 1.2627 0.6464 0.9716 0.127 Uiso 1 calc R . .
C135 C 1.0975(19) 0.6204(7) 0.9747(11) 0.096(6) Uani 1 d . . .
H135 H 1.1070 0.6032 1.0266 0.115 Uiso 1 calc R . .
C136 C 0.9932(14) 0.6196(6) 0.9297(12) 0.080(5) Uani 1 d . . .
H136 H 0.9307 0.6008 0.9502 0.096 Uiso 1 calc R . .
Au2 Au 0.56331(5) 0.88193(2) 0.87909(4) 0.0603(2) Uani 1 d . . .
S2 S 0.7352(3) 0.90344(13) 0.9570(3) 0.0721(12) Uani 1 d . . .
O21 O 0.6674(9) 0.7986(5) 1.1193(7) 0.084(3) Uani 1 d . . .
H21 H 0.6404 0.7709 1.1095 0.07(6) Uiso 1 d . . .
O22 O 0.6695(10) 0.7970(3) 0.9784(7) 0.098(4) Uani 1 d . . .
C21 C 0.6881(13) 0.8198(6) 1.0471(10) 0.051(4) Uani 1 d . . .
C22 C 0.7354(11) 0.8681(4) 1.0501(9) 0.050(4) Uani 1 d . . .
C23 C 0.7888(12) 0.8823(5) 1.1273(10) 0.071(4) Uani 1 d . . .
H23 H 0.7875 0.8595 1.1720 0.086 Uiso 1 calc R . .
C24 C 0.8466(14) 0.9281(7) 1.1484(12) 0.071(5) Uani 1 d . . .
C25 C 0.8762(16) 0.9681(7) 1.1032(12) 0.098(7) Uani 1 d . . .
H25 H 0.8593 0.9746 1.0448 0.118 Uiso 1 calc R . .
C26 C 0.9371(19) 0.9977(8) 1.1622(18) 0.122(8) Uani 1 d . . .
H26 H 0.9697 1.0279 1.1493 0.147 Uiso 1 calc R . .
C27 C 0.942(2) 0.9767(9) 1.2392(17) 0.135(9) Uani 1 d . . .
H27 H 0.9763 0.9899 1.2897 0.162 Uiso 1 calc R . .
O23 O 0.8887(10) 0.9328(5) 1.2318(8) 0.110(4) Uani 1 d . . .
P2 P 0.4037(3) 0.86395(12) 0.7926(2) 0.0531(10) Uani 1 d . . .
C211 C 0.2674(12) 0.8542(5) 0.8478(10) 0.056(4) Uani 1 d . . .
C212 C 0.1851(16) 0.8230(6) 0.8154(11) 0.094(6) Uani 1 d . . .
H212 H 0.2032 0.8043 0.7669 0.113 Uiso 1 calc R . .
C213 C 0.0721(19) 0.8178(8) 0.8527(14) 0.111(7) Uani 1 d . . .
H213 H 0.0157 0.7965 0.8288 0.133 Uiso 1 calc R . .
C214 C 0.0489(16) 0.8437(8) 0.9215(16) 0.098(7) Uani 1 d . . .
H214 H -0.0252 0.8401 0.9467 0.117 Uiso 1 calc R . .
C215 C 0.128(2) 0.8759(8) 0.9581(11) 0.124(7) Uani 1 d . . .
H215 H 0.1085 0.8938 1.0070 0.148 Uiso 1 calc R . .
C216 C 0.2397(14) 0.8812(6) 0.9210(11) 0.087(5) Uani 1 d . . .
H216 H 0.2952 0.9029 0.9452 0.105 Uiso 1 calc R . .
C221 C 0.3711(13) 0.9120(5) 0.7160(9) 0.053(4) Uani 1 d . . .
C222 C 0.2667(13) 0.9141(6) 0.6635(12) 0.085(5) Uani 1 d . . .
H222 H 0.2100 0.8895 0.6663 0.101 Uiso 1 calc R . .
C223 C 0.2494(15) 0.9525(7) 0.6088(11) 0.105(7) Uani 1 d . . .
H223 H 0.1778 0.9540 0.5770 0.126 Uiso 1 calc R . .
C224 C 0.327(2) 0.9876(7) 0.5980(13) 0.131(8) Uani 1 d . . .
H224 H 0.3133 1.0133 0.5595 0.157 Uiso 1 calc R . .
C225 C 0.432(2) 0.9840(8) 0.6477(17) 0.185(12) Uani 1 d . . .
H225 H 0.4900 1.0080 0.6421 0.221 Uiso 1 calc R . .
C226 C 0.4529(19) 0.9467(7) 0.7041(13) 0.160(10) Uani 1 d . . .
H226 H 0.5252 0.9453 0.7350 0.192 Uiso 1 calc R . .
C231 C 0.4289(11) 0.8093(5) 0.7330(11) 0.054(4) Uani 1 d . . .
C232 C 0.4292(12) 0.8068(6) 0.6435(12) 0.077(5) Uani 1 d . . .
H232 H 0.4123 0.8347 0.6111 0.092 Uiso 1 calc R . .
C233 C 0.4549(15) 0.7623(8) 0.5992(11) 0.088(6) Uani 1 d . . .
H233 H 0.4562 0.7609 0.5387 0.105 Uiso 1 calc R . .
C234 C 0.4778(14) 0.7214(7) 0.6501(16) 0.088(6) Uani 1 d . . .
H234 H 0.4948 0.6918 0.6232 0.105 Uiso 1 calc R . .
C235 C 0.4759(13) 0.7237(7) 0.7386(14) 0.086(6) Uani 1 d . . .
H235 H 0.4911 0.6961 0.7723 0.104 Uiso 1 calc R . .
C236 C 0.4513(12) 0.7672(6) 0.7770(10) 0.065(5) Uani 1 d . . .
H236 H 0.4497 0.7682 0.8375 0.078 Uiso 1 calc R . .

loop_
_atom_site_aniso_label
_atom_site_aniso_U_11
_atom_site_aniso_U_22
_atom_site_aniso_U_33
_atom_site_aniso_U_23
_atom_site_aniso_U_13
_atom_site_aniso_U_12
Au1 0.0585(4) 0.0585(4) 0.0585(4) 0.0002(3) 0.0159(3) 0.0000(3)
S1 0.073(3) 0.074(3) 0.068(3) -0.020(2) 0.020(2) -0.021(2)
O11 0.165(12) 0.046(7) 0.078(9) -0.018(6) 0.013(8) -0.036(7)
O12 0.117(10) 0.094(9) 0.049(8) -0.001(6) -0.016(7) -0.023(7)
C11 0.057(11) 0.046(11) 0.061(13) 0.027(10) 0.022(10) 0.009(9)
C12 0.024(8) 0.054(10) 0.048(9) 0.009(7) 0.014(7) 0.003(7)
C13 0.037(9) 0.068(11) 0.063(10) 0.009(10) 0.000(7) 0.006(9)
C14 0.054(12) 0.046(10) 0.056(11) 0.004(9) 0.004(9) 0.032(8)
C15 0.061(11) 0.029(9) 0.075(12) 0.015(8) 0.017(9) -0.012(8)
C16 0.073(14) 0.047(12) 0.121(18) -0.008(12) -0.011(12) 0.009(10)
C17 0.105(17) 0.076(15) 0.099(17) 0.039(12) 0.039(14) 0.005(12)
O13 0.100(9) 0.080(8) 0.055(8) 0.007(6) 0.028(7) -0.004(7)
P1 0.056(3) 0.048(2) 0.057(3) -0.002(2) 0.013(2) -0.004(2)
C111 0.062(11) 0.068(11) 0.049(11) 0.017(8) 0.015(9) -0.020(9)
C112 0.089(14) 0.062(11) 0.055(12) -0.003(9) 0.008(10) -0.010(10)
C113 0.14(2) 0.070(12) 0.034(11) -0.010(9) 0.006(11) -0.025(12)
C114 0.13(2) 0.080(14) 0.085(15) -0.036(11) 0.073(15) -0.032(14)
C115 0.092(17) 0.080(14) 0.14(2) -0.049(12) 0.064(15) -0.016(12)
C116 0.073(14) 0.121(16) 0.118(17) -0.054(12) 0.045(12) -0.035(12)
C121 0.050(11) 0.073(12) 0.059(12) -0.013(10) 0.007(9) -0.019(9)
C122 0.085(14) 0.075(12) 0.082(16) 0.025(11) 0.012(11) -0.027(10)
C123 0.077(15) 0.17(2) 0.069(17) 0.055(16) 0.002(12) -0.029(15)
C124 0.050(14) 0.089(17) 0.17(3) 0.044(18) 0.015(17) -0.025(12)
C125 0.055(13) 0.084(16) 0.13(2) -0.026(14) 0.052(14) -0.028(10)
C126 0.070(12) 0.038(10) 0.095(14) 0.022(10) -0.009(10) -0.005(9)
C131 0.069(12) 0.059(10) 0.035(10) -0.003(8) -0.005(9) -0.006(9)
C132 0.071(14) 0.100(14) 0.080(14) 0.010(10) 0.003(12) -0.006(12)
C133 0.053(15) 0.18(2) 0.098(19) -0.035(16) -0.013(14) -0.010(14)
C134 0.059(15) 0.17(2) 0.088(18) -0.070(16) -0.020(13) 0.039(15)
C135 0.096(16) 0.119(16) 0.072(13) -0.023(12) -0.034(13) 0.047(16)
C136 0.065(13) 0.090(13) 0.086(14) -0.020(12) 0.019(10) 0.018(12)
Au2 0.0536(4) 0.0677(4) 0.0587(4) 0.0019(4) -0.0186(3) -0.0014(4)
S2 0.069(3) 0.078(3) 0.068(3) 0.014(2) -0.025(2) -0.013(2)
O21 0.079(9) 0.089(9) 0.083(10) -0.013(7) 0.000(7) -0.015(7)
O22 0.172(13) 0.074(8) 0.049(8) -0.002(6) 0.003(8) -0.027(7)
C21 0.061(11) 0.062(12) 0.029(10) 0.008(9) -0.018(8) 0.024(9)
C22 0.055(10) 0.020(8) 0.075(11) 0.003(7) -0.025(8) 0.013(7)
C23 0.077(12) 0.059(11) 0.078(12) -0.003(10) -0.005(9) 0.026(10)
C24 0.063(14) 0.073(13) 0.077(16) -0.014(11) -0.013(11) 0.025(11)
C25 0.099(16) 0.082(14) 0.111(19) 0.001(13) -0.055(13) -0.020(12)
C26 0.105(18) 0.107(19) 0.15(3) -0.009(18) -0.024(18) -0.026(14)
C27 0.13(2) 0.13(2) 0.14(2) -0.055(19) -0.051(19) -0.029(16)
O23 0.105(11) 0.142(12) 0.079(10) -0.015(8) -0.049(8) -0.027(8)
P2 0.049(3) 0.060(3) 0.049(2) 0.000(2) -0.0093(19) -0.004(2)
C211 0.043(10) 0.069(11) 0.056(11) 0.003(8) -0.019(9) -0.023(8)
C212 0.047(13) 0.147(18) 0.090(16) -0.008(12) 0.028(12) -0.002(12)
C213 0.09(2) 0.15(2) 0.086(19) -0.003(14) -0.017(14) -0.014(15)
C214 0.057(15) 0.13(2) 0.11(2) 0.019(14) -0.003(14) -0.008(13)
C215 0.13(2) 0.16(2) 0.078(15) -0.044(14) 0.035(15) 0.021(18)
C216 0.071(13) 0.124(15) 0.066(13) -0.018(12) 0.004(10) 0.008(12)
C221 0.053(11) 0.052(10) 0.055(10) -0.005(8) -0.005(8) -0.018(8)
C222 0.045(12) 0.093(13) 0.115(16) 0.022(11) -0.027(10) -0.013(10)
C223 0.076(15) 0.112(16) 0.125(17) 0.066(13) -0.029(12) -0.017(12)
C224 0.14(2) 0.107(16) 0.15(2) 0.069(14) -0.054(16) -0.051(15)
C225 0.15(2) 0.18(2) 0.23(3) 0.11(2) -0.12(2) -0.119(18)
C226 0.18(2) 0.125(17) 0.17(2) 0.109(16) -0.108(17) -0.078(16)
C231 0.033(9) 0.069(12) 0.059(12) 0.004(9) -0.013(8) -0.025(8)
C232 0.053(11) 0.098(14) 0.079(15) -0.011(11) -0.007(10) -0.016(10)
C233 0.084(15) 0.124(17) 0.056(14) -0.028(13) 0.008(11) -0.018(13)
C234 0.044(12) 0.100(17) 0.12(2) -0.016(15) 0.011(13) -0.015(11)
C235 0.055(12) 0.096(16) 0.108(18) 0.026(14) -0.006(12) -0.012(11)
C236 0.060(11) 0.053(11) 0.081(13) -0.010(11) 0.000(9) -0.003(9)

loop_
_atom_type_symbol
_atom_type_description
_atom_type_scat_dispersion_real
_atom_type_scat_dispersion_imag
_atom_type_scat_source
C C 0.0033 0.0016 'International Tables Vol C Tables 4.2.6.8 and 6.1.1.4'
H H 0.0000 0.0000 'International Tables Vol C Tables 4.2.6.8 and 6.1.1.4'
O O 0.0106 0.0060 'International Tables Vol C Tables 4.2.6.8 and 6.1.1.4'
P P 0.1023 0.0942 'International Tables Vol C Tables 4.2.6.8 and 6.1.1.4'
S S 0.1246 0.1234 'International Tables Vol C Tables 4.2.6.8 and 6.1.1.4'
Au Au -2.0133 8.8022 'International Tables Vol C Tables 4.2.6.8 and 6.1.1.4'

loop_
_geom_angle_atom_site_label_1
_geom_angle_atom_site_label_2
_geom_angle_atom_site_label_3
_geom_angle
_geom_angle_site_symmetry_1
_geom_angle_site_symmetry_3
_geom_angle_publ_flag
P1 Au1 S1 176.89(14) . . ?
P1 Au1 O11 114.1(2) . . ?
S1 Au1 O11 67.9(2) . . ?
C12 S1 Au1 104.7(4) . . ?
C11 O11 Au1 95.9(9) . . ?
O12 C11 O11 119.5(15) . . ?
O12 C11 C12 123.3(14) . . ?
O11 C11 C12 116.8(16) . . ?
C13 C12 C11 113.7(13) . . ?
C13 C12 S1 123.0(11) . . ?
C11 C12 S1 123.2(10) . . ?
C12 C13 C14 128.1(14) . . ?
C15 C14 O13 107.1(13) . . ?
C15 C14 C13 138.3(15) . . ?
O13 C14 C13 114.6(14) . . ?
C14 C15 C16 109.1(14) . . ?
C17 C16 C15 105.1(15) . . ?
C16 C17 O13 113.5(16) . . ?
C17 O13 C14 105.1(12) . . ?
C121 P1 C111 106.8(7) . . ?
C121 P1 C131 107.1(7) . . ?
C111 P1 C131 104.7(7) . . ?
C121 P1 Au1 110.6(5) . . ?
C111 P1 Au1 111.6(5) . . ?
C131 P1 Au1 115.4(5) . . ?
C116 C111 C112 115.7(14) . . ?
C116 C111 P1 123.8(13) . . ?
C112 C111 P1 120.5(13) . . ?
C113 C112 C111 120.9(16) . . ?
C114 C113 C112 121.7(18) . . ?
C113 C114 C115 120.6(18) . . ?
C114 C115 C116 118.2(17) . . ?
C111 C116 C115 122.9(16) . . ?
C126 C121 C122 117.8(15) . . ?
C126 C121 P1 117.7(13) . . ?
C122 C121 P1 124.4(13) . . ?
C121 C122 C123 122.5(17) . . ?
C124 C123 C122 116(2) . . ?
C125 C124 C123 125(2) . . ?
C124 C125 C126 116.7(17) . . ?
C121 C126 C125 122.5(16) . . ?
C132 C131 C136 119.1(15) . . ?
C132 C131 P1 121.1(13) . . ?
C136 C131 P1 119.8(13) . . ?
C131 C132 C133 119.0(18) . . ?
C134 C133 C132 119(2) . . ?
C133 C134 C135 122(2) . . ?
C136 C135 C134 118(2) . . ?
C135 C136 C131 121.4(17) . . ?
P2 Au2 S2 174.83(14) . . ?
P2 Au2 O22 115.3(2) . . ?
S2 Au2 O22 67.8(2) . . ?
C22 S2 Au2 105.6(5) . . ?
C21 O22 Au2 95.6(9) . . ?
O22 C21 O21 118.6(15) . . ?
O22 C21 C22 123.4(15) . . ?
O21 C21 C22 118.0(15) . . ?
C23 C22 C21 116.5(13) . . ?
C23 C22 S2 123.3(11) . . ?
C21 C22 S2 120.0(11) . . ?
C22 C23 C24 128.6(15) . . ?
C25 C24 O23 108.9(16) . . ?
C25 C24 C23 135.0(19) . . ?
O23 C24 C23 116.0(18) . . ?
C24 C25 C26 105.3(19) . . ?
C27 C26 C25 110(2) . . ?
C26 C27 O23 108(2) . . ?
C27 O23 C24 107.9(16) . . ?
C231 P2 C211 105.5(7) . . ?
C231 P2 C221 108.1(7) . . ?
C211 P2 C221 104.9(7) . . ?
C231 P2 Au2 110.6(5) . . ?
C211 P2 Au2 115.4(5) . . ?
C221 P2 Au2 111.8(5) . . ?
C212 C211 C216 118.3(15) . . ?
C212 C211 P2 120.4(14) . . ?
C216 C211 P2 121.1(12) . . ?
C211 C212 C213 122.0(17) . . ?
C214 C213 C212 118(2) . . ?
C213 C214 C215 123(2) . . ?
C214 C215 C216 118.9(18) . . ?
C211 C216 C215 119.7(16) . . ?
C226 C221 C222 117.1(15) . . ?
C226 C221 P2 118.7(13) . . ?
C222 C221 P2 124.0(12) . . ?
C223 C222 C221 119.5(15) . . ?
C224 C223 C222 124.0(19) . . ?
C223 C224 C225 115.8(19) . . ?
C226 C225 C224 122.3(19) . . ?
C221 C226 C225 121.0(19) . . ?
C236 C231 C232 116.7(15) . . ?
C236 C231 P2 119.2(13) . . ?
C232 C231 P2 124.1(14) . . ?
C231 C232 C233 121.6(16) . . ?
C234 C233 C232 117.3(17) . . ?
C235 C234 C233 121.1(19) . . ?
C236 C235 C234 118.8(18) . . ?
C231 C236 C235 124.5(16) . . ?

loop_
_geom_bond_atom_site_label_1
_geom_bond_atom_site_label_2
_geom_bond_distance
_geom_bond_site_symmetry_2
_geom_bond_publ_flag
Au1 P1 2.255(3) . ?
Au1 S1 2.301(3) . ?
Au1 O11 3.022(10) . ?
S1 C12 1.738(12) . ?
O11 C11 1.270(14) . ?
O12 C11 1.244(16) . ?
C11 C12 1.451(17) . ?
C12 C13 1.351(14) . ?
C13 C14 1.404(16) . ?
C14 C15 1.358(16) . ?
C14 O13 1.404(15) . ?
C15 C16 1.398(17) . ?
C16 C17 1.315(19) . ?
C17 O13 1.351(17) . ?
P1 C121 1.769(15) . ?
P1 C111 1.789(14) . ?
P1 C131 1.806(14) . ?
C111 C116 1.376(17) . ?
C111 C112 1.382(17) . ?
C112 C113 1.379(17) . ?
C113 C114 1.326(19) . ?
C114 C115 1.35(2) . ?
C115 C116 1.404(18) . ?
C121 C126 1.360(16) . ?
C121 C122 1.361(18) . ?
C122 C123 1.40(2) . ?
C123 C124 1.36(2) . ?
C124 C125 1.35(2) . ?
C125 C126 1.40(2) . ?
C131 C132 1.382(17) . ?
C131 C136 1.391(18) . ?
C132 C133 1.38(2) . ?
C133 C134 1.36(2) . ?
C134 C135 1.36(2) . ?
C135 C136 1.345(19) . ?
Au2 P2 2.258(4) . ?
Au2 S2 2.320(4) . ?
Au2 O22 3.011(10) . ?
S2 C22 1.726(13) . ?
O21 C21 1.279(14) . ?
O22 C21 1.239(14) . ?
C21 C22 1.427(17) . ?
C22 C23 1.371(16) . ?
C23 C24 1.445(19) . ?
C24 C25 1.343(19) . ?
C24 O23 1.360(17) . ?
C25 C26 1.38(2) . ?
C26 C27 1.31(2) . ?
C27 O23 1.35(2) . ?
P2 C231 1.780(14) . ?
P2 C211 1.785(14) . ?
P2 C221 1.797(14) . ?
C211 C212 1.345(18) . ?
C211 C216 1.387(17) . ?
C212 C213 1.41(2) . ?
C213 C214 1.30(2) . ?
C214 C215 1.36(2) . ?
C215 C216 1.39(2) . ?
C221 C226 1.338(18) . ?
C221 C222 1.406(18) . ?
C222 C223 1.356(17) . ?
C223 C224 1.313(19) . ?
C224 C225 1.39(2) . ?
C225 C226 1.36(2) . ?
C231 C236 1.357(16) . ?
C231 C232 1.376(18) . ?
C232 C233 1.427(18) . ?
C233 C234 1.39(2) . ?
C234 C235 1.36(2) . ?
C235 C236 1.360(18) . ?

loop_
_geom_hbond_atom_site_label_D
_geom_hbond_atom_site_label_H
_geom_hbond_atom_site_label_A
_geom_hbond_distance_DH
_geom_hbond_distance_HA
_geom_hbond_distance_DA
_geom_hbond_angle_DHA
_geom_hbond_site_symmetry_A
O11 H11 O22 0.84 1.78 2.603(14) 168 .
O21 H21 O12 0.83 1.79 2.601(15) 166 .

loop_
_geom_torsion_atom_site_label_1
_geom_torsion_atom_site_label_2
_geom_torsion_atom_site_label_3
_geom_torsion_atom_site_label_4
_geom_torsion
_geom_torsion_site_symmetry_1
_geom_torsion_site_symmetry_2
_geom_torsion_site_symmetry_3
_geom_torsion_site_symmetry_4
_geom_torsion_publ_flag
C13 S1 Au1 P1 -176(29) . . . . ?
C23 S2 Au2 P2 -175.5(14) . . . . ?
O12 C11 C12 S1 -166.0(12) . . . . ?
O22 C21 C22 S2 16.1(19) . . . . ?
